data_4305170
loop_
_publ_author_name
'Susana Miranda'
'Elena Vergara'
'Fabian Mohr'
'Dick de Vos'
'Elena Cerrada'
'Ar\'anzazu Mend\'ia'
'Mariano Laguna'

_publ_section_title
;
Synthesis, Characterization, and in Vitro Cytotoxicity of Some Gold(I) and
Trans Platinum(II) Thionate Complexes Containing Water-Soluble PTA and
DAPTA Ligands. X-ray Crystal Structures of
[Au(SC4H3N2)(PTA)], trans-[Pt(SC4H3N2)2(PTA)2], trans-[Pt(SC5H4N)2(PTA)2],
and trans-[Pt(SC5H4N)2(DAPTA)2]
;
_journal_name_full 'Inorganic Chemistry'
_journal_page_first 5641
_journal_page_last 5648
_journal_paper_doi 10.1021/ic7021903
_journal_volume 47
_journal_year 2008
_chemical_formula_sum 'C10 H15 Au N5 P S'
_chemical_formula_weight 465.27
_chemical_name_systematic
; 
 ? 
;
_space_group_IT_number 15
_symmetry_cell_setting monoclinic
_symmetry_space_group_name_Hall '-C 2yc'
_symmetry_space_group_name_H-M 'C 1 2/c 1'
_atom_sites_solution_hydrogens geom
_atom_sites_solution_primary direct
_atom_sites_solution_secondary difmap
_audit_creation_method SHELXL-97
_cell_angle_alpha 90.00
_cell_angle_beta 95.791(3)
_cell_angle_gamma 90.00
_cell_formula_units_Z 8
_cell_length_a 20.889(3)
_cell_length_b 6.2438(10)
_cell_length_c 20.699(3)
_cell_measurement_reflns_used 3526
_cell_measurement_temperature 173(2)
_cell_measurement_theta_max 27.02
_cell_measurement_theta_min 2.64
_cell_volume 2685.9(7)
_computing_cell_refinement 'BRUKER SMART'
_computing_data_collection 'BRUKER SMART'
_computing_data_reduction 'BRUKER SHELXTL'
_computing_molecular_graphics 'BRUKER SHELXTL'
_computing_publication_material 'WinGX v1.10.01'
_computing_structure_refinement 'SHELXL-97 (Sheldrick, 1997)'
_computing_structure_solution 'SHELXS-97 (Sheldrick, 1990)'
_diffrn_ambient_temperature 173(2)
_diffrn_measured_fraction_theta_full 1.000
_diffrn_measured_fraction_theta_max 1.000
_diffrn_measurement_device_type 'CCD area Detector'
_diffrn_measurement_method 'Phi and Omega Scans'
_diffrn_radiation_monochromator graphite
_diffrn_radiation_source 'fine-focus sealed tube'
_diffrn_radiation_type MoK\a
_diffrn_radiation_wavelength 0.71073
_diffrn_reflns_av_R_equivalents 0.0386
_diffrn_reflns_av_sigmaI/netI 0.0391
_diffrn_reflns_limit_h_max 23
_diffrn_reflns_limit_h_min -21
_diffrn_reflns_limit_k_max 4
_diffrn_reflns_limit_k_min -7
_diffrn_reflns_limit_l_max 23
_diffrn_reflns_limit_l_min -22
_diffrn_reflns_number 6415
_diffrn_reflns_theta_full 24.00
_diffrn_reflns_theta_max 24.00
_diffrn_reflns_theta_min 1.96
_exptl_absorpt_coefficient_mu 11.218
_exptl_absorpt_correction_T_max 0.843306
_exptl_absorpt_correction_T_min 0.260421
_exptl_absorpt_correction_type 'multi-scan correction'
_exptl_crystal_colour colorless
_exptl_crystal_density_diffrn 2.301
_exptl_crystal_density_method 'not measured'
_exptl_crystal_description needle
_exptl_crystal_F_000 1760
_exptl_crystal_size_max 0.28
_exptl_crystal_size_mid 0.06
_exptl_crystal_size_min 0.04
_refine_diff_density_max 2.412
_refine_diff_density_min -1.837
_refine_diff_density_rms 0.195
_refine_ls_extinction_method none
_refine_ls_goodness_of_fit_ref 1.007
_refine_ls_hydrogen_treatment mixed
_refine_ls_matrix_type full
_refine_ls_number_parameters 163
_refine_ls_number_reflns 2100
_refine_ls_number_restraints 0
_refine_ls_restrained_S_all 1.007
_refine_ls_R_factor_all 0.0342
_refine_ls_R_factor_gt 0.0307
_refine_ls_shift/su_max 0.002
_refine_ls_shift/su_mean 0.000
_refine_ls_structure_factor_coef Fsqd
_refine_ls_weighting_details 'calc w=1/[\s^2^(Fo^2^)+(0.0429P)^2^+0.0000P] where P=(Fo^2^+2Fc^2^)/3'
_refine_ls_weighting_scheme calc
_refine_ls_wR_factor_gt 0.0693
_refine_ls_wR_factor_ref 0.0702
_reflns_number_gt 1827
_reflns_number_total 2100
_reflns_threshold_expression >2sigma(I)
_cod_data_source_file ic7021903-file001.cif
_cod_data_source_block ele85as
_cod_depositor_comments
;
The following automatic conversions were performed:
'_symmetry_cell_setting' value 'Monoclinic' changed to 'monoclinic'
according to '/home/saulius/struct/CIF-dictionaries/cif_core.dic'
dictionary named 'cif_core.dic' version 2.4.1 from 2010-06-29.

Automatic conversion script
Id: cif_fix_enum 1527 2010-12-29 10:47:43Z saulius 
;
_cod_database_code 4305170

loop_
_symmetry_equiv_pos_as_xyz
'x, y, z'
'-x, y, -z+1/2'
'x+1/2, y+1/2, z'
'-x+1/2, y+1/2, -z+1/2'
'-x, -y, -z'
'x, -y, z-1/2'
'-x+1/2, -y+1/2, -z'
'x+1/2, -y+1/2, z-1/2'

loop_
_atom_site_label
_atom_site_type_symbol
_atom_site_fract_x
_atom_site_fract_y
_atom_site_fract_z
_atom_site_U_iso_or_equiv
_atom_site_adp_type
_atom_site_occupancy
_atom_site_symmetry_multiplicity
_atom_site_calc_flag
_atom_site_refinement_flags
_atom_site_disorder_assembly
_atom_site_disorder_group
Au1 Au 0.580047(11) 0.36835(4) 0.768297(13) 0.01779(13) Uani 1 1 d . . .
P1 P 0.59219(8) 0.5677(3) 0.85942(9) 0.0167(4) Uani 1 1 d . . .
S1 S 0.56295(8) 0.1593(3) 0.67619(9) 0.0234(4) Uani 1 1 d . . .
N1 N 0.6184(3) 0.9505(9) 0.9214(3) 0.0214(13) Uani 1 1 d . . .
N2 N 0.5413(2) 0.7110(9) 0.9691(3) 0.0189(13) Uani 1 1 d . . .
N3 N 0.6573(3) 0.6234(8) 0.9804(3) 0.0179(13) Uani 1 1 d . . .
N4 N 0.6283(3) -0.1304(8) 0.6199(3) 0.0214(14) Uani 1 1 d . . .
N5 N 0.6794(2) 0.0080(8) 0.7199(3) 0.0202(13) Uani 1 1 d . . .
C1 C 0.6557(3) 0.4884(10) 0.9225(3) 0.0200(16) Uani 1 1 d . . .
H1A H 0.6489 0.3407 0.9346 0.024 Uiso 1 1 calc R . .
H1B H 0.6970 0.4967 0.9050 0.024 Uiso 1 1 calc R . .
C2 C 0.5243(3) 0.5843(11) 0.9097(4) 0.0217(16) Uani 1 1 d . . .
H2A H 0.4877 0.6497 0.8846 0.026 Uiso 1 1 calc R . .
H2B H 0.5119 0.4410 0.9216 0.026 Uiso 1 1 calc R . .
C3 C 0.6114(3) 0.8568(9) 0.8564(4) 0.0233(16) Uani 1 1 d . . .
H3A H 0.6510 0.8760 0.8364 0.028 Uiso 1 1 calc R . .
H3B H 0.5773 0.9303 0.8298 0.028 Uiso 1 1 calc R . .
C4 C 0.5948(3) 0.6150(10) 1.0090(4) 0.0217(16) Uani 1 1 d . . .
H4A H 0.5844 0.4664 1.0169 0.026 Uiso 1 1 calc R . .
H4B H 0.5996 0.6875 1.0507 0.026 Uiso 1 1 calc R . .
C5 C 0.5584(3) 0.9332(11) 0.9533(4) 0.0224(16) Uani 1 1 d . . .
H5A H 0.5234 0.9950 0.9249 0.027 Uiso 1 1 calc R . .
H5B H 0.5630 1.0167 0.9930 0.027 Uiso 1 1 calc R . .
C6 C 0.6703(3) 0.8489(9) 0.9640(4) 0.0228(17) Uani 1 1 d . . .
H6A H 0.6772 0.9309 1.0040 0.027 Uiso 1 1 calc R . .
H6B H 0.7097 0.8546 0.9430 0.027 Uiso 1 1 calc R . .
C7 C 0.6307(3) -0.0031(10) 0.6720(3) 0.0177(15) Uani 1 1 d . . .
C8 C 0.6794(3) -0.2622(11) 0.6163(4) 0.0229(16) Uani 1 1 d . . .
H8 H 0.6793 -0.3545 0.5810 0.027 Uiso 1 1 calc R . .
C9 C 0.7311(3) -0.2647(11) 0.6624(4) 0.0210(16) Uani 1 1 d . . .
H9 H 0.7660 -0.3549 0.6591 0.025 Uiso 1 1 calc R . .
C10 C 0.7286(3) -0.1263(9) 0.7140(4) 0.0194(16) Uani 1 1 d . . .
H10 H 0.7628 -0.1261 0.7465 0.023 Uiso 1 1 calc R . .

loop_
_atom_site_aniso_label
_atom_site_aniso_U_11
_atom_site_aniso_U_22
_atom_site_aniso_U_33
_atom_site_aniso_U_23
_atom_site_aniso_U_13
_atom_site_aniso_U_12
Au1 0.01325(17) 0.01869(18) 0.0214(2) -0.00215(11) 0.00184(11) 0.00062(10)
P1 0.0120(8) 0.0165(9) 0.0221(11) -0.0015(7) 0.0037(7) -0.0013(7)
S1 0.0141(9) 0.0303(10) 0.0246(11) -0.0064(8) -0.0043(7) 0.0090(7)
N1 0.020(3) 0.020(3) 0.025(4) -0.001(3) 0.003(3) -0.003(2)
N2 0.009(3) 0.027(3) 0.020(4) -0.003(3) 0.001(2) 0.000(2)
N3 0.011(3) 0.021(3) 0.022(3) 0.000(2) 0.002(2) -0.002(2)
N4 0.018(3) 0.022(3) 0.023(4) -0.006(3) -0.002(3) 0.003(2)
N5 0.012(3) 0.023(3) 0.026(4) -0.003(3) 0.000(3) 0.001(2)
C1 0.013(3) 0.016(4) 0.033(5) 0.002(3) 0.009(3) 0.001(3)
C2 0.014(3) 0.023(4) 0.029(5) -0.002(3) 0.003(3) 0.002(3)
C3 0.025(4) 0.020(4) 0.025(4) 0.003(3) 0.002(3) -0.006(3)
C4 0.019(4) 0.023(4) 0.024(4) 0.001(3) 0.005(3) -0.004(3)
C5 0.020(4) 0.025(4) 0.023(4) -0.007(3) 0.002(3) 0.005(3)
C6 0.016(4) 0.021(4) 0.032(5) -0.003(3) 0.004(3) -0.003(3)
C7 0.011(3) 0.021(4) 0.021(4) 0.001(3) 0.001(3) -0.004(3)
C8 0.023(4) 0.024(4) 0.021(4) -0.004(3) 0.002(3) -0.002(3)
C9 0.014(4) 0.019(4) 0.031(5) 0.003(3) 0.005(3) 0.004(3)
C10 0.014(3) 0.016(4) 0.027(4) 0.004(3) -0.005(3) -0.002(3)

loop_
_atom_type_symbol
_atom_type_description
_atom_type_scat_dispersion_real
_atom_type_scat_dispersion_imag
_atom_type_scat_source
C C 0.0033 0.0016 'International Tables Vol C Tables 4.2.6.8 and 6.1.1.4'
H H 0.0000 0.0000 'International Tables Vol C Tables 4.2.6.8 and 6.1.1.4'
N N 0.0061 0.0033 'International Tables Vol C Tables 4.2.6.8 and 6.1.1.4'
P P 0.1023 0.0942 'International Tables Vol C Tables 4.2.6.8 and 6.1.1.4'
S S 0.1246 0.1234 'International Tables Vol C Tables 4.2.6.8 and 6.1.1.4'
Au Au -2.0133 8.8022 'International Tables Vol C Tables 4.2.6.8 and 6.1.1.4'

loop_
_geom_angle_atom_site_label_1
_geom_angle_atom_site_label_2
_geom_angle_atom_site_label_3
_geom_angle
_geom_angle_site_symmetry_1
_geom_angle_site_symmetry_3
_geom_angle_publ_flag
P1 Au1 S1 177.33(6) . . ?
P1 Au1 Au1 102.39(4) . 2_656 ?
S1 Au1 Au1 75.27(4) . 2_656 ?
C1 P1 C2 99.0(3) . . ?
C1 P1 C3 98.3(3) . . ?
C2 P1 C3 98.4(3) . . ?
C1 P1 Au1 117.3(2) . . ?
C2 P1 Au1 118.4(2) . . ?
C3 P1 Au1 121.1(2) . . ?
C7 S1 Au1 108.0(2) . . ?
C3 N1 C6 112.3(5) . . ?
C3 N1 C5 111.8(5) . . ?
C6 N1 C5 107.9(6) . . ?
C4 N2 C2 111.1(5) . . ?
C4 N2 C5 109.0(5) . . ?
C2 N2 C5 111.3(5) . . ?
C1 N3 C6 110.5(6) . . ?
C1 N3 C4 110.9(5) . . ?
C6 N3 C4 108.3(5) . . ?
C7 N4 C8 116.1(6) . . ?
C10 N5 C7 115.4(6) . . ?
N3 C1 P1 112.5(4) . . ?
N2 C2 P1 111.5(4) . . ?
N1 C3 P1 111.2(5) . . ?
N2 C4 N3 114.5(6) . . ?
N1 C5 N2 113.7(5) . . ?
N1 C6 N3 114.0(5) . . ?
N4 C7 N5 126.0(6) . . ?
N4 C7 S1 114.8(5) . . ?
N5 C7 S1 119.2(5) . . ?
N4 C8 C9 122.7(6) . . ?
C8 C9 C10 116.4(6) . . ?
N5 C10 C9 123.5(6) . . ?

loop_
_geom_bond_atom_site_label_1
_geom_bond_atom_site_label_2
_geom_bond_distance
_geom_bond_site_symmetry_2
_geom_bond_publ_flag
Au1 P1 2.2527(18) . ?
Au1 S1 2.3085(18) . ?
Au1 Au1 3.3536(7) 2_656 ?
P1 C1 1.833(7) . ?
P1 C2 1.845(7) . ?
P1 C3 1.851(6) . ?
S1 C7 1.750(6) . ?
N1 C3 1.460(9) . ?
N1 C6 1.471(9) . ?
N1 C5 1.478(8) . ?
N2 C4 1.451(8) . ?
N2 C2 1.474(9) . ?
N2 C5 1.477(9) . ?
N3 C1 1.464(9) . ?
N3 C6 1.480(8) . ?
N3 C4 1.488(8) . ?
N4 C7 1.337(8) . ?
N4 C8 1.355(8) . ?
N5 C10 1.341(8) . ?
N5 C7 1.349(8) . ?
C8 C9 1.367(9) . ?
C9 C10 1.380(10) . ?
